data_4308892
loop_
_publ_author_name
'Jie-Sheng Huang'
'Sarana Ka-Yan Leung'
'Zhong-Yuan Zhou'
'Nianyong Zhu'
'Chi-Ming Che'

_publ_contact_author_name 'Chi-Ming Che'
_publ_section_title
;
Tuning the Reactivity of Dioxoruthenium(VI) Porphyrins toward an Arylimine
by Altering Porphyrin Substituents
;
_journal_name_full 'Inorganic Chemistry'
_journal_page_first 3780
_journal_page_last 3788
_journal_paper_doi 10.1021/ic0484102
_journal_volume 44
_journal_year 2005
_chemical_formula_moiety 'C70 H44 Cl4 N6 Ru'
_chemical_formula_sum 'C70 H44 Cl4 N6 Ru'
_chemical_formula_weight 1211.98
_chemical_name_systematic
;
?
;
_space_group_IT_number 14
_symmetry_cell_setting monoclinic
_symmetry_space_group_name_Hall '-P 2yn'
_symmetry_space_group_name_H-M 'P 1 21/n 1'
_atom_sites_solution_hydrogens geom
_atom_sites_solution_primary direct
_atom_sites_solution_secondary difmap
_audit_creation_method SHELXL-97
_cell_angle_alpha 90.00
_cell_angle_beta 102.48(3)
_cell_angle_gamma 90.00
_cell_formula_units_Z 4
_cell_length_a 12.145(2)
_cell_length_b 20.470(4)
_cell_length_c 23.446(5)
_cell_measurement_reflns_used 0
_cell_measurement_temperature 301(2)
_cell_measurement_theta_max 0
_cell_measurement_theta_min 0
_cell_volume 5691(2)
_computing_cell_refinement scalepack
_computing_data_collection Marcontrol
_computing_data_reduction Denzo
_computing_molecular_graphics 'Ortep-3 for Windows (Farrugia, 1997)'
_computing_publication_material 'WinGX publication routines (Farrugia, 1999)'
_computing_structure_refinement 'SHELXL-97 (Sheldrick, 1997)'
_computing_structure_solution SIR-97
_diffrn_ambient_temperature 301(2)
_diffrn_measured_fraction_theta_full 0.753
_diffrn_measured_fraction_theta_max 0.753
_diffrn_measurement_device_type Mar300
_diffrn_measurement_method Oscillation
_diffrn_radiation_monochromator graphite
_diffrn_radiation_source 'fine-focus sealed tube'
_diffrn_radiation_type MoK\a
_diffrn_radiation_wavelength 0.71069
_diffrn_reflns_av_R_equivalents 0.0484
_diffrn_reflns_av_sigmaI/netI 0.0687
_diffrn_reflns_limit_h_max 13
_diffrn_reflns_limit_h_min -13
_diffrn_reflns_limit_k_max 22
_diffrn_reflns_limit_k_min -22
_diffrn_reflns_limit_l_max 28
_diffrn_reflns_limit_l_min -28
_diffrn_reflns_number 28477
_diffrn_reflns_theta_full 25.45
_diffrn_reflns_theta_max 25.45
_diffrn_reflns_theta_min 1.33
_exptl_absorpt_coefficient_mu 0.513
_exptl_absorpt_correction_type none
_exptl_crystal_colour black
_exptl_crystal_density_diffrn 1.415
_exptl_crystal_density_method 'not measured'
_exptl_crystal_description prism
_exptl_crystal_F_000 2472
_exptl_crystal_size_max 0.4
_exptl_crystal_size_mid 0.25
_exptl_crystal_size_min 0.2
_refine_diff_density_max 1.307
_refine_diff_density_min -0.585
_refine_diff_density_rms 0.082
_refine_ls_extinction_method none
_refine_ls_goodness_of_fit_ref 0.975
_refine_ls_hydrogen_treatment mixed
_refine_ls_matrix_type full
_refine_ls_number_parameters 730
_refine_ls_number_reflns 7948
_refine_ls_number_restraints 0
_refine_ls_restrained_S_all 0.975
_refine_ls_R_factor_all 0.0853
_refine_ls_R_factor_gt 0.0514
_refine_ls_shift/su_max 0.001
_refine_ls_shift/su_mean 0.000
_refine_ls_structure_factor_coef Fsqd
_refine_ls_weighting_details 'calc w=1/[\s^2^(Fo^2^)+(0.1059P)^2^+0.0000P] where P=(Fo^2^+2Fc^2^)/3'
_refine_ls_weighting_scheme calc
_refine_ls_wR_factor_gt 0.1392
_refine_ls_wR_factor_ref 0.1627
_reflns_number_gt 5214
_reflns_number_total 7948
_reflns_threshold_expression >2sigma(I)
_cod_data_source_file ic0484102si20041117_071247_2.cif
_cod_data_source_block complex1a
_cod_original_sg_symbol_H-M 'P 21/n'
_cod_database_code 4308892

loop_
_symmetry_equiv_pos_as_xyz
'x, y, z'
'-x+1/2, y+1/2, -z+1/2'
'-x, -y, -z'
'x-1/2, -y-1/2, z-1/2'

loop_
_atom_site_label
_atom_site_type_symbol
_atom_site_fract_x
_atom_site_fract_y
_atom_site_fract_z
_atom_site_U_iso_or_equiv
_atom_site_adp_type
_atom_site_occupancy
_atom_site_symmetry_multiplicity
_atom_site_calc_flag
_atom_site_refinement_flags
_atom_site_disorder_assembly
_atom_site_disorder_group
Ru1 Ru 0.57264(3) 0.23805(2) 0.291546(16) 0.05329(18) Uani 1 1 d . . .
Cl1 Cl 0.47378(15) 0.46378(11) 0.62950(8) 0.1176(7) Uani 1 1 d . . .
Cl2 Cl -0.18882(13) 0.30623(12) 0.10709(9) 0.1216(7) Uani 1 1 d . . .
Cl3 Cl 0.66312(14) 0.01573(12) -0.04914(7) 0.1175(7) Uani 1 1 d . . .
Cl4 Cl 1.33907(12) 0.15881(9) 0.45900(8) 0.0990(6) Uani 1 1 d . . .
N1 N 0.6726(3) 0.2583(2) 0.37301(17) 0.0568(11) Uani 1 1 d . . .
N2 N 0.4443(3) 0.2903(2) 0.31408(16) 0.0561(10) Uani 1 1 d . . .
N3 N 0.4727(3) 0.2180(2) 0.21067(16) 0.0565(10) Uani 1 1 d . . .
N4 N 0.7007(3) 0.1856(2) 0.26919(16) 0.0583(11) Uani 1 1 d . . .
N5 N 0.5202(3) 0.1614(2) 0.32163(16) 0.0545(10) Uani 1 1 d . . .
N6 N 0.6261(3) 0.3151(2) 0.26073(16) 0.0534(10) Uani 1 1 d . . .
C1 C 0.7823(4) 0.2385(2) 0.3924(2) 0.0559(13) Uani 1 1 d . . .
C2 C 0.8224(4) 0.2623(3) 0.4502(2) 0.0718(16) Uani 1 1 d . . .
H2 H 0.8944 0.2566 0.4732 0.086 Uiso 1 1 calc R . .
C3 C 0.7356(4) 0.2951(3) 0.4656(2) 0.0746(16) Uani 1 1 d . . .
H3 H 0.7369 0.3146 0.5015 0.090 Uiso 1 1 calc R . .
C4 C 0.6421(4) 0.2940(3) 0.4166(2) 0.0580(13) Uani 1 1 d . . .
C5 C 0.5377(4) 0.3233(2) 0.4142(2) 0.0559(13) Uani 1 1 d . . .
C6 C 0.4474(4) 0.3220(3) 0.3658(2) 0.0581(13) Uani 1 1 d . . .
C7 C 0.3418(4) 0.3561(3) 0.3614(2) 0.0669(15) Uani 1 1 d . . .
H7 H 0.3228 0.3831 0.3897 0.080 Uiso 1 1 calc R . .
C8 C 0.2761(4) 0.3419(3) 0.3091(2) 0.0659(14) Uani 1 1 d . . .
H8 H 0.2027 0.3565 0.2950 0.079 Uiso 1 1 calc R . .
C9 C 0.3400(4) 0.2997(3) 0.2787(2) 0.0571(13) Uani 1 1 d . . .
C10 C 0.2998(4) 0.2738(3) 0.2234(2) 0.0589(13) Uani 1 1 d . . .
C11 C 0.3600(4) 0.2359(3) 0.1921(2) 0.0620(14) Uani 1 1 d . . .
C12 C 0.3191(4) 0.2084(3) 0.1357(2) 0.0775(17) Uani 1 1 d . . .
H12 H 0.2460 0.2123 0.1135 0.093 Uiso 1 1 calc R . .
C13 C 0.4033(4) 0.1761(3) 0.1199(2) 0.0769(17) Uani 1 1 d . . .
H13 H 0.3996 0.1539 0.0849 0.092 Uiso 1 1 calc R . .
C14 C 0.5005(4) 0.1817(3) 0.1669(2) 0.0609(13) Uani 1 1 d . . .
C15 C 0.6071(4) 0.1524(3) 0.1691(2) 0.0596(13) Uani 1 1 d . . .
C16 C 0.6991(4) 0.1538(3) 0.2173(2) 0.0603(13) Uani 1 1 d . . .
C17 C 0.8052(4) 0.1228(3) 0.2204(2) 0.0685(15) Uani 1 1 d . . .
H17 H 0.8254 0.0975 0.1913 0.082 Uiso 1 1 calc R . .
C18 C 0.8705(4) 0.1366(3) 0.2727(2) 0.0675(15) Uani 1 1 d . . .
H18 H 0.9444 0.1226 0.2864 0.081 Uiso 1 1 calc R . .
C19 C 0.8072(4) 0.1764(3) 0.3038(2) 0.0584(13) Uani 1 1 d . . .
C20 C 0.8458(4) 0.2015(3) 0.3598(2) 0.0564(13) Uani 1 1 d . . .
C21 C 0.5226(4) 0.3574(3) 0.4682(2) 0.0602(14) Uani 1 1 d . . .
C22 C 0.5853(5) 0.4117(3) 0.4885(3) 0.0823(18) Uani 1 1 d . . .
H22 H 0.6369 0.4280 0.4680 0.099 Uiso 1 1 calc R . .
C23 C 0.5722(5) 0.4425(3) 0.5394(3) 0.094(2) Uani 1 1 d . . .
H23 H 0.6170 0.4783 0.5535 0.113 Uiso 1 1 calc R . .
C24 C 0.4945(5) 0.4207(3) 0.5686(2) 0.0782(17) Uani 1 1 d . . .
C25 C 0.4322(5) 0.3661(3) 0.5502(2) 0.0853(19) Uani 1 1 d . . .
H25 H 0.3808 0.3503 0.5710 0.102 Uiso 1 1 calc R . .
C26 C 0.4467(5) 0.3346(3) 0.4999(2) 0.0782(17) Uani 1 1 d . . .
H26 H 0.4046 0.2974 0.4873 0.094 Uiso 1 1 calc R . .
C27 C 0.1782(4) 0.2843(3) 0.1952(2) 0.0602(13) Uani 1 1 d . . .
C28 C 0.0972(5) 0.2469(3) 0.2102(3) 0.090(2) Uani 1 1 d . . .
H28 H 0.1173 0.2157 0.2394 0.109 Uiso 1 1 calc R . .
C29 C -0.0154(5) 0.2542(4) 0.1829(3) 0.104(2) Uani 1 1 d . . .
H29 H -0.0694 0.2278 0.1941 0.125 Uiso 1 1 calc R . .
C30 C -0.0474(4) 0.2982(3) 0.1407(3) 0.0775(17) Uani 1 1 d . . .
C31 C 0.0301(5) 0.3353(3) 0.1239(3) 0.095(2) Uani 1 1 d . . .
H31 H 0.0083 0.3653 0.0938 0.114 Uiso 1 1 calc R . .
C32 C 0.1440(5) 0.3292(3) 0.1512(3) 0.0859(18) Uani 1 1 d . . .
H32 H 0.1972 0.3558 0.1395 0.103 Uiso 1 1 calc R . .
C33 C 0.6232(4) 0.1185(3) 0.1147(2) 0.0654(15) Uani 1 1 d . . .
C34 C 0.6375(5) 0.0508(3) 0.1142(3) 0.0782(17) Uani 1 1 d . . .
H34 H 0.6387 0.0265 0.1478 0.094 Uiso 1 1 calc R . .
C35 C 0.6499(5) 0.0199(3) 0.0631(3) 0.0829(18) Uani 1 1 d . . .
H35 H 0.6601 -0.0251 0.0627 0.100 Uiso 1 1 calc R . .
C36 C 0.6472(5) 0.0552(4) 0.0139(3) 0.0791(18) Uani 1 1 d . . .
C37 C 0.6322(5) 0.1213(4) 0.0131(3) 0.0882(19) Uani 1 1 d . . .
H37 H 0.6302 0.1449 -0.0210 0.106 Uiso 1 1 calc R . .
C38 C 0.6198(5) 0.1533(3) 0.0643(2) 0.0778(17) Uani 1 1 d . . .
H38 H 0.6092 0.1983 0.0641 0.093 Uiso 1 1 calc R . .
C39 C 0.9675(4) 0.1908(2) 0.3875(2) 0.0581(13) Uani 1 1 d . . .
C40 C 1.0489(5) 0.2212(3) 0.3626(3) 0.0782(17) Uani 1 1 d . . .
H40 H 1.0267 0.2485 0.3305 0.094 Uiso 1 1 calc R . .
C41 C 1.1626(5) 0.2110(3) 0.3856(3) 0.0848(18) Uani 1 1 d . . .
H41 H 1.2164 0.2312 0.3688 0.102 Uiso 1 1 calc R . .
C42 C 1.1954(4) 0.1715(3) 0.4326(3) 0.0675(15) Uani 1 1 d . . .
C43 C 1.1172(5) 0.1419(3) 0.4581(2) 0.0741(16) Uani 1 1 d . . .
H43 H 1.1406 0.1153 0.4906 0.089 Uiso 1 1 calc R . .
C44 C 1.0033(4) 0.1516(3) 0.4355(2) 0.0641(14) Uani 1 1 d . . .
H44 H 0.9505 0.1313 0.4529 0.077 Uiso 1 1 calc R . .
C45 C 0.4949(4) 0.1115(3) 0.3422(2) 0.0676(15) Uani 1 1 d . . .
C46 C 0.5657(4) 0.0826(3) 0.3974(2) 0.0735(16) Uani 1 1 d . . .
C47 C 0.6110(5) 0.1232(3) 0.4439(3) 0.0853(18) Uani 1 1 d . . .
H47 H 0.5971 0.1679 0.4410 0.102 Uiso 1 1 calc R . .
C48 C 0.6769(5) 0.0976(5) 0.4947(3) 0.108(2) Uani 1 1 d . . .
H48 H 0.7048 0.1244 0.5266 0.129 Uiso 1 1 calc R . .
C49 C 0.7008(7) 0.0301(5) 0.4971(4) 0.147(4) Uani 1 1 d . . .
H49 H 0.7445 0.0120 0.5309 0.176 Uiso 1 1 calc R . .
C50 C 0.6611(8) -0.0076(4) 0.4514(4) 0.158(4) Uani 1 1 d . . .
H50 H 0.6817 -0.0514 0.4531 0.190 Uiso 1 1 calc R . .
C51 C 0.5912(6) 0.0152(4) 0.4018(3) 0.109(2) Uani 1 1 d . . .
H51 H 0.5609 -0.0130 0.3714 0.131 Uiso 1 1 calc R . .
C52 C 0.3883(5) 0.0730(3) 0.3144(3) 0.0783(17) Uani 1 1 d . . .
C53 C 0.3278(6) 0.0364(4) 0.3462(3) 0.108(2) Uani 1 1 d . . .
H53 H 0.3532 0.0324 0.3864 0.129 Uiso 1 1 calc R . .
C54 C 0.2298(7) 0.0056(4) 0.3187(4) 0.130(3) Uani 1 1 d . . .
H54 H 0.1891 -0.0182 0.3409 0.156 Uiso 1 1 calc R . .
C55 C 0.1921(7) 0.0090(5) 0.2614(4) 0.146(4) Uani 1 1 d . . .
H55 H 0.1265 -0.0129 0.2437 0.175 Uiso 1 1 calc R . .
C56 C 0.2503(7) 0.0450(5) 0.2284(4) 0.144(4) Uani 1 1 d . . .
H56 H 0.2233 0.0482 0.1882 0.173 Uiso 1 1 calc R . .
C57 C 0.3495(6) 0.0765(4) 0.2546(3) 0.106(2) Uani 1 1 d . . .
H57 H 0.3898 0.1000 0.2319 0.128 Uiso 1 1 calc R . .
C58 C 0.6680(5) 0.3605(3) 0.2406(2) 0.0669(15) Uani 1 1 d . . .
C59 C 0.7845(5) 0.3846(3) 0.2673(3) 0.0765(16) Uani 1 1 d . . .
C60 C 0.8263(6) 0.3764(3) 0.3259(3) 0.095(2) Uani 1 1 d . . .
H60 H 0.7801 0.3597 0.3492 0.114 Uiso 1 1 calc R . .
C61 C 0.9381(6) 0.3931(3) 0.3510(4) 0.109(2) Uani 1 1 d . . .
H61 H 0.9664 0.3874 0.3909 0.131 Uiso 1 1 calc R . .
C62 C 1.0048(6) 0.4176(4) 0.3166(4) 0.124(3) Uani 1 1 d . . .
H62 H 1.0792 0.4283 0.3334 0.148 Uiso 1 1 calc R . .
C63 C 0.9664(7) 0.4270(5) 0.2589(4) 0.146(4) Uani 1 1 d . . .
H63 H 1.0125 0.4446 0.2359 0.175 Uiso 1 1 calc R . .
C64 C 0.8573(6) 0.4096(4) 0.2353(3) 0.123(3) Uani 1 1 d . . .
H64 H 0.8308 0.4151 0.1953 0.147 Uiso 1 1 calc R . .
C65 C 0.6063(5) 0.3935(3) 0.1856(2) 0.0750(16) Uani 1 1 d . . .
C66 C 0.6151(7) 0.4589(4) 0.1771(3) 0.113(2) Uani 1 1 d . . .
H66 H 0.6587 0.4852 0.2056 0.135 Uiso 1 1 calc R . .
C67 C 0.5565(9) 0.4856(4) 0.1240(4) 0.145(3) Uani 1 1 d . . .
H67 H 0.5616 0.5304 0.1186 0.174 Uiso 1 1 calc R . .
C68 C 0.4953(7) 0.4514(5) 0.0817(4) 0.126(3) Uani 1 1 d . . .
H68 H 0.4615 0.4708 0.0464 0.151 Uiso 1 1 calc R . .
C69 C 0.4822(6) 0.3845(5) 0.0915(3) 0.110(3) Uani 1 1 d . . .
H69 H 0.4351 0.3591 0.0635 0.132 Uiso 1 1 calc R . .
C70 C 0.5390(5) 0.3573(3) 0.1420(3) 0.0871(19) Uani 1 1 d . . .
H70 H 0.5324 0.3126 0.1474 0.105 Uiso 1 1 calc R . .

loop_
_atom_site_aniso_label
_atom_site_aniso_U_11
_atom_site_aniso_U_22
_atom_site_aniso_U_33
_atom_site_aniso_U_23
_atom_site_aniso_U_13
_atom_site_aniso_U_12
Ru1 0.0540(3) 0.0621(3) 0.0393(3) -0.0006(2) 0.00018(17) 0.00594(19)
Cl1 0.1015(13) 0.180(2) 0.0789(12) -0.0523(12) 0.0371(9) -0.0261(12)
Cl2 0.0587(10) 0.183(2) 0.1094(14) 0.0042(14) -0.0126(9) 0.0013(10)
Cl3 0.0979(13) 0.182(2) 0.0709(11) -0.0421(12) 0.0153(9) 0.0330(12)
Cl4 0.0560(9) 0.1205(15) 0.1116(14) 0.0007(11) -0.0017(8) 0.0104(8)
N1 0.053(3) 0.069(3) 0.045(2) 0.002(2) 0.0023(19) 0.0047(19)
N2 0.059(3) 0.062(3) 0.043(2) 0.000(2) 0.0021(19) 0.007(2)
N3 0.056(2) 0.067(3) 0.042(2) -0.003(2) -0.0003(19) 0.003(2)
N4 0.061(3) 0.070(3) 0.039(2) -0.003(2) 0.0003(19) 0.004(2)
N5 0.052(2) 0.068(3) 0.041(2) 0.006(2) 0.0033(18) 0.005(2)
N6 0.054(2) 0.061(3) 0.043(2) 0.005(2) 0.0044(18) -0.001(2)
C1 0.052(3) 0.065(3) 0.046(3) 0.000(3) 0.000(2) 0.006(2)
C2 0.058(3) 0.102(5) 0.048(3) -0.011(3) -0.005(3) 0.011(3)
C3 0.069(4) 0.096(5) 0.052(3) -0.015(3) -0.002(3) 0.008(3)
C4 0.060(3) 0.074(4) 0.036(3) -0.004(3) 0.002(2) 0.001(3)
C5 0.057(3) 0.065(3) 0.044(3) -0.002(3) 0.007(2) -0.001(2)
C6 0.061(3) 0.061(3) 0.051(3) -0.001(3) 0.008(2) 0.004(3)
C7 0.071(4) 0.074(4) 0.055(3) -0.005(3) 0.011(3) 0.011(3)
C8 0.061(3) 0.074(4) 0.060(4) -0.003(3) 0.007(3) 0.010(3)
C9 0.054(3) 0.066(4) 0.047(3) 0.007(3) 0.004(2) 0.006(2)
C10 0.056(3) 0.069(4) 0.046(3) 0.004(3) -0.001(2) 0.005(3)
C11 0.058(3) 0.082(4) 0.040(3) 0.004(3) -0.002(2) 0.003(3)
C12 0.048(3) 0.119(5) 0.058(4) -0.007(3) -0.005(3) 0.008(3)
C13 0.068(4) 0.108(5) 0.046(3) -0.015(3) -0.008(3) -0.001(3)
C14 0.060(3) 0.074(4) 0.046(3) -0.006(3) 0.003(2) 0.002(3)
C15 0.070(3) 0.066(4) 0.041(3) -0.008(3) 0.007(2) 0.007(3)
C16 0.058(3) 0.069(4) 0.051(3) 0.000(3) 0.005(2) 0.006(3)
C17 0.064(3) 0.085(4) 0.057(4) -0.006(3) 0.013(3) 0.010(3)
C18 0.062(3) 0.084(4) 0.053(3) -0.002(3) 0.003(3) 0.011(3)
C19 0.057(3) 0.066(4) 0.049(3) 0.005(3) 0.006(3) 0.009(3)
C20 0.050(3) 0.068(4) 0.047(3) 0.006(3) 0.001(2) 0.001(2)
C21 0.054(3) 0.075(4) 0.049(3) -0.011(3) 0.006(2) -0.003(3)
C22 0.078(4) 0.099(5) 0.081(4) -0.025(4) 0.041(3) -0.021(3)
C23 0.087(4) 0.109(5) 0.095(5) -0.042(4) 0.041(4) -0.038(4)
C24 0.065(4) 0.118(5) 0.052(3) -0.021(3) 0.013(3) -0.014(3)
C25 0.089(4) 0.115(5) 0.056(4) -0.004(4) 0.026(3) -0.020(4)
C26 0.085(4) 0.091(5) 0.059(4) -0.011(3) 0.017(3) -0.024(3)
C27 0.056(3) 0.077(4) 0.043(3) 0.007(3) 0.003(2) 0.007(3)
C28 0.071(4) 0.122(6) 0.073(4) 0.034(4) 0.002(3) -0.004(4)
C29 0.066(4) 0.155(7) 0.087(5) 0.029(5) 0.005(4) -0.025(4)
C30 0.050(3) 0.112(5) 0.065(4) 0.006(4) 0.001(3) -0.007(3)
C31 0.080(5) 0.110(6) 0.083(5) 0.024(4) -0.011(4) 0.022(4)
C32 0.068(4) 0.103(5) 0.081(4) 0.020(4) 0.003(3) -0.004(3)
C33 0.055(3) 0.087(5) 0.051(3) -0.009(3) 0.004(2) 0.000(3)
C34 0.088(4) 0.082(5) 0.066(4) -0.015(3) 0.018(3) -0.002(3)
C35 0.087(4) 0.088(5) 0.073(4) -0.023(4) 0.017(3) 0.004(3)
C36 0.068(4) 0.110(6) 0.058(4) -0.026(4) 0.008(3) 0.007(3)
C37 0.083(4) 0.132(7) 0.049(4) -0.001(4) 0.013(3) -0.002(4)
C38 0.085(4) 0.094(5) 0.052(4) -0.005(3) 0.009(3) 0.010(3)
C39 0.054(3) 0.063(4) 0.053(3) -0.004(3) 0.002(2) 0.000(2)
C40 0.067(4) 0.091(5) 0.070(4) 0.023(3) -0.001(3) 0.003(3)
C41 0.063(4) 0.092(5) 0.099(5) 0.014(4) 0.019(3) -0.006(3)
C42 0.051(3) 0.078(4) 0.068(4) -0.001(3) 0.000(3) 0.004(3)
C43 0.070(4) 0.080(4) 0.064(4) 0.009(3) -0.005(3) 0.009(3)
C44 0.054(3) 0.072(4) 0.060(3) 0.016(3) 0.000(2) -0.002(3)
C45 0.056(3) 0.087(5) 0.057(4) -0.005(3) 0.004(3) 0.012(3)
C46 0.066(3) 0.086(5) 0.065(4) 0.013(3) 0.006(3) -0.001(3)
C47 0.085(4) 0.099(5) 0.066(4) 0.005(4) 0.005(3) -0.007(4)
C48 0.095(5) 0.146(7) 0.066(5) 0.016(5) -0.017(4) -0.017(5)
C49 0.147(7) 0.152(9) 0.113(7) 0.075(7) -0.036(6) -0.011(7)
C50 0.184(9) 0.106(7) 0.136(8) 0.029(6) -0.073(7) 0.032(6)
C51 0.123(6) 0.086(6) 0.105(6) 0.014(4) -0.003(4) 0.009(4)
C52 0.068(4) 0.083(5) 0.076(4) 0.007(3) -0.002(3) -0.005(3)
C53 0.096(5) 0.129(7) 0.092(5) 0.013(5) 0.006(4) -0.033(5)
C54 0.113(6) 0.141(8) 0.125(7) 0.013(6) 0.004(5) -0.050(5)
C55 0.120(7) 0.151(8) 0.137(8) 0.026(7) -0.036(6) -0.053(6)
C56 0.123(7) 0.171(9) 0.107(6) 0.015(6) -0.042(5) -0.057(6)
C57 0.105(5) 0.118(6) 0.084(5) 0.012(4) -0.005(4) -0.027(4)
C58 0.073(4) 0.072(4) 0.050(3) -0.001(3) 0.000(3) 0.009(3)
C59 0.076(4) 0.087(5) 0.061(4) -0.005(3) 0.003(3) -0.002(3)
C60 0.092(5) 0.079(5) 0.099(6) 0.005(4) -0.010(4) -0.006(3)
C61 0.090(5) 0.100(6) 0.115(6) -0.013(5) -0.031(5) 0.009(4)
C62 0.060(5) 0.149(8) 0.165(9) -0.064(7) 0.033(5) -0.009(4)
C63 0.113(7) 0.232(11) 0.095(6) -0.048(7) 0.028(5) -0.059(6)
C64 0.097(6) 0.189(9) 0.086(5) -0.026(5) 0.027(4) -0.054(5)
C65 0.079(4) 0.078(5) 0.063(4) 0.005(3) 0.006(3) 0.009(3)
C66 0.157(7) 0.073(5) 0.098(6) 0.015(4) 0.003(5) 0.013(5)
C67 0.204(10) 0.089(7) 0.131(8) 0.044(6) 0.012(7) 0.029(6)
C68 0.138(7) 0.154(9) 0.072(5) 0.035(6) -0.007(5) 0.046(6)
C69 0.091(5) 0.169(8) 0.059(4) 0.025(5) -0.005(3) 0.011(5)
C70 0.090(4) 0.101(5) 0.065(4) 0.006(4) 0.005(3) -0.004(4)

loop_
_atom_type_symbol
_atom_type_description
_atom_type_scat_dispersion_real
_atom_type_scat_dispersion_imag
_atom_type_scat_source
Ru Ru -1.2594 0.8363 'International Tables Vol C Tables 4.2.6.8 and 6.1.1.4'
Cl Cl 0.1484 0.1585 'International Tables Vol C Tables 4.2.6.8 and 6.1.1.4'
N N 0.0061 0.0033 'International Tables Vol C Tables 4.2.6.8 and 6.1.1.4'
C C 0.0033 0.0016 'International Tables Vol C Tables 4.2.6.8 and 6.1.1.4'
H H 0.0000 0.0000 'International Tables Vol C Tables 4.2.6.8 and 6.1.1.4'

loop_
_geom_angle_atom_site_label_1
_geom_angle_atom_site_label_2
_geom_angle_atom_site_label_3
_geom_angle
_geom_angle_site_symmetry_1
_geom_angle_site_symmetry_3
_geom_angle_publ_flag
N5 Ru1 N6 179.54(17) . . ?
N5 Ru1 N4 89.74(16) . . ?
N6 Ru1 N4 89.85(16) . . ?
N5 Ru1 N2 90.09(16) . . ?
N6 Ru1 N2 90.32(16) . . ?
N4 Ru1 N2 179.82(18) . . ?
N5 Ru1 N3 89.96(16) . . ?
N6 Ru1 N3 89.83(16) . . ?
N4 Ru1 N3 89.38(16) . . ?
N2 Ru1 N3 90.66(15) . . ?
N5 Ru1 N1 89.96(16) . . ?
N6 Ru1 N1 90.25(16) . . ?
N4 Ru1 N1 90.83(15) . . ?
N2 Ru1 N1 89.13(15) . . ?
N3 Ru1 N1 179.77(16) . . ?
C4 N1 C1 108.1(4) . . ?
C4 N1 Ru1 126.5(3) . . ?
C1 N1 Ru1 125.4(3) . . ?
C6 N2 C9 108.4(4) . . ?
C6 N2 Ru1 126.8(3) . . ?
C9 N2 Ru1 124.9(3) . . ?
C14 N3 C11 107.1(4) . . ?
C14 N3 Ru1 127.3(3) . . ?
C11 N3 Ru1 125.4(3) . . ?
C16 N4 C19 106.6(4) . . ?
C16 N4 Ru1 127.4(3) . . ?
C19 N4 Ru1 125.9(3) . . ?
C45 N5 Ru1 175.3(4) . . ?
C58 N6 Ru1 174.1(4) . . ?
N1 C1 C20 125.6(4) . . ?
N1 C1 C2 108.7(4) . . ?
C20 C1 C2 125.6(4) . . ?
C3 C2 C1 107.2(4) . . ?
C2 C3 C4 107.8(5) . . ?
N1 C4 C5 126.1(4) . . ?
N1 C4 C3 108.1(4) . . ?
C5 C4 C3 125.8(5) . . ?
C4 C5 C6 125.0(5) . . ?
C4 C5 C21 116.4(4) . . ?
C6 C5 C21 118.6(4) . . ?
N2 C6 C5 126.5(4) . . ?
N2 C6 C7 108.1(4) . . ?
C5 C6 C7 125.4(5) . . ?
C8 C7 C6 107.7(5) . . ?
C7 C8 C9 107.6(5) . . ?
N2 C9 C10 127.2(5) . . ?
N2 C9 C8 108.1(4) . . ?
C10 C9 C8 124.7(4) . . ?
C11 C10 C9 126.3(4) . . ?
C11 C10 C27 115.5(4) . . ?
C9 C10 C27 118.1(5) . . ?
C10 C11 N3 125.3(4) . . ?
C10 C11 C12 126.7(5) . . ?
N3 C11 C12 108.0(5) . . ?
C13 C12 C11 108.6(5) . . ?
C12 C13 C14 107.5(5) . . ?
N3 C14 C15 125.1(4) . . ?
N3 C14 C13 108.9(4) . . ?
C15 C14 C13 125.9(5) . . ?
C16 C15 C14 125.6(5) . . ?
C16 C15 C33 117.6(5) . . ?
C14 C15 C33 116.8(4) . . ?
N4 C16 C15 125.1(4) . . ?
N4 C16 C17 109.0(4) . . ?
C15 C16 C17 125.8(5) . . ?
C18 C17 C16 107.7(5) . . ?
C17 C18 C19 108.1(5) . . ?
N4 C19 C20 125.7(4) . . ?
N4 C19 C18 108.6(4) . . ?
C20 C19 C18 125.7(4) . . ?
C19 C20 C1 126.4(4) . . ?
C19 C20 C39 116.9(4) . . ?
C1 C20 C39 116.6(4) . . ?
C22 C21 C26 118.1(5) . . ?
C22 C21 C5 120.9(5) . . ?
C26 C21 C5 121.1(5) . . ?
C21 C22 C23 120.5(5) . . ?
C24 C23 C22 120.3(6) . . ?
C23 C24 C25 120.6(5) . . ?
C23 C24 Cl1 119.1(5) . . ?
C25 C24 Cl1 120.3(5) . . ?
C24 C25 C26 119.0(5) . . ?
C21 C26 C25 121.4(5) . . ?
C28 C27 C32 117.0(5) . . ?
C28 C27 C10 120.6(5) . . ?
C32 C27 C10 122.3(5) . . ?
C27 C28 C29 121.4(6) . . ?
C30 C29 C28 121.0(6) . . ?
C29 C30 C31 119.6(5) . . ?
C29 C30 Cl2 120.2(5) . . ?
C31 C30 Cl2 120.3(5) . . ?
C30 C31 C32 120.3(6) . . ?
C27 C32 C31 120.7(6) . . ?
C38 C33 C34 119.2(5) . . ?
C38 C33 C15 120.4(5) . . ?
C34 C33 C15 120.4(5) . . ?
C35 C34 C33 119.8(6) . . ?
C36 C35 C34 120.2(6) . . ?
C35 C36 C37 121.2(6) . . ?
C35 C36 Cl3 119.4(6) . . ?
C37 C36 Cl3 119.4(6) . . ?
C36 C37 C38 119.4(6) . . ?
C33 C38 C37 120.3(6) . . ?
C44 C39 C40 118.3(4) . . ?
C44 C39 C20 123.3(5) . . ?
C40 C39 C20 118.4(5) . . ?
C41 C40 C39 120.4(5) . . ?
C42 C41 C40 120.1(5) . . ?
C41 C42 C43 120.6(5) . . ?
C41 C42 Cl4 118.4(5) . . ?
C43 C42 Cl4 121.0(5) . . ?
C42 C43 C44 120.0(5) . . ?
C39 C44 C43 120.7(5) . . ?
N5 C45 C46 122.0(5) . . ?
N5 C45 C52 122.2(5) . . ?
C46 C45 C52 115.8(6) . . ?
C47 C46 C51 119.0(6) . . ?
C47 C46 C45 119.7(6) . . ?
C51 C46 C45 121.2(6) . . ?
C46 C47 C48 120.4(7) . . ?
C47 C48 C49 118.7(7) . . ?
C50 C49 C48 120.1(7) . . ?
C49 C50 C51 122.7(8) . . ?
C50 C51 C46 118.8(7) . . ?
C57 C52 C53 118.3(6) . . ?
C57 C52 C45 118.4(6) . . ?
C53 C52 C45 123.2(6) . . ?
C54 C53 C52 120.2(7) . . ?
C55 C54 C53 121.7(8) . . ?
C54 C55 C56 119.6(8) . . ?
C55 C56 C57 120.3(8) . . ?
C52 C57 C56 119.9(7) . . ?
N6 C58 C59 121.9(5) . . ?
N6 C58 C65 120.5(5) . . ?
C59 C58 C65 117.5(6) . . ?
C60 C59 C64 116.8(6) . . ?
C60 C59 C58 119.4(6) . . ?
C64 C59 C58 123.5(6) . . ?
C59 C60 C61 120.6(7) . . ?
C62 C61 C60 119.3(7) . . ?
C63 C62 C61 122.0(7) . . ?
C62 C63 C64 117.7(8) . . ?
C63 C64 C59 123.7(7) . . ?
C66 C65 C70 118.2(6) . . ?
C66 C65 C58 121.8(6) . . ?
C70 C65 C58 120.1(6) . . ?
C65 C66 C67 118.1(7) . . ?
C68 C67 C66 124.2(8) . . ?
C67 C68 C69 117.7(8) . . ?
C70 C69 C68 119.3(8) . . ?
C69 C70 C65 122.4(7) . . ?

loop_
_geom_bond_atom_site_label_1
_geom_bond_atom_site_label_2
_geom_bond_distance
_geom_bond_site_symmetry_2
_geom_bond_publ_flag
Ru1 N5 1.887(5) . ?
Ru1 N6 1.906(4) . ?
Ru1 N4 2.049(4) . ?
Ru1 N2 2.051(4) . ?
Ru1 N3 2.060(4) . ?
Ru1 N1 2.072(4) . ?
Cl1 C24 1.742(6) . ?
Cl2 C30 1.736(5) . ?
Cl3 C36 1.732(6) . ?
Cl4 C42 1.741(5) . ?
N1 C4 1.372(6) . ?
N1 C1 1.372(6) . ?
N2 C6 1.369(6) . ?
N2 C9 1.369(6) . ?
N3 C14 1.367(6) . ?
N3 C11 1.392(6) . ?
N4 C16 1.377(6) . ?
N4 C19 1.383(6) . ?
N5 C45 1.198(6) . ?
N6 C58 1.204(6) . ?
C1 C20 1.415(7) . ?
C1 C2 1.425(7) . ?
C2 C3 1.362(7) . ?
C3 C4 1.429(7) . ?
C4 C5 1.392(7) . ?
C5 C6 1.398(6) . ?
C5 C21 1.492(6) . ?
C6 C7 1.444(7) . ?
C7 C8 1.343(7) . ?
C8 C9 1.448(7) . ?
C9 C10 1.389(7) . ?
C10 C11 1.380(7) . ?
C10 C27 1.498(6) . ?
C11 C12 1.424(7) . ?
C12 C13 1.335(7) . ?
C13 C14 1.436(6) . ?
C14 C15 1.417(7) . ?
C15 C16 1.407(7) . ?
C15 C33 1.501(7) . ?
C16 C17 1.423(7) . ?
C17 C18 1.339(7) . ?
C18 C19 1.425(7) . ?
C19 C20 1.395(7) . ?
C20 C39 1.497(6) . ?
C21 C22 1.373(7) . ?
C21 C26 1.385(7) . ?
C22 C23 1.388(7) . ?
C23 C24 1.356(8) . ?
C24 C25 1.366(8) . ?
C25 C26 1.387(7) . ?
C27 C28 1.351(8) . ?
C27 C32 1.378(7) . ?
C28 C29 1.386(8) . ?
C29 C30 1.332(8) . ?
C30 C31 1.334(8) . ?
C31 C32 1.398(7) . ?
C33 C38 1.373(7) . ?
C33 C34 1.396(8) . ?
C34 C35 1.391(7) . ?
C35 C36 1.356(8) . ?
C36 C37 1.364(9) . ?
C37 C38 1.403(8) . ?
C39 C44 1.374(7) . ?
C39 C40 1.398(7) . ?
C40 C41 1.385(7) . ?
C41 C42 1.353(8) . ?
C42 C43 1.368(8) . ?
C43 C44 1.384(7) . ?
C45 C46 1.512(7) . ?
C45 C52 1.535(8) . ?
C46 C47 1.386(8) . ?
C46 C51 1.412(9) . ?
C47 C48 1.386(8) . ?
C48 C49 1.410(11) . ?
C49 C50 1.325(12) . ?
C50 C51 1.366(9) . ?
C52 C57 1.381(8) . ?
C52 C53 1.377(8) . ?
C53 C54 1.378(9) . ?
C54 C55 1.324(10) . ?
C55 C56 1.371(11) . ?
C56 C57 1.388(9) . ?
C58 C59 1.502(8) . ?
C58 C65 1.504(7) . ?
C59 C60 1.367(8) . ?
C59 C64 1.378(8) . ?
C60 C61 1.401(8) . ?
C61 C62 1.356(10) . ?
C62 C63 1.347(10) . ?
C63 C64 1.368(9) . ?
C65 C66 1.363(9) . ?
C65 C70 1.379(8) . ?
C66 C67 1.402(10) . ?
C67 C68 1.306(11) . ?
C68 C69 1.403(11) . ?
C69 C70 1.354(8) . ?
